data_7156675
loop_
_publ_author_name
'Urriolabeitia, Esteban P.'
'Ruiz, Sara'

_publ_section_title
;
 Ru(ii)-Catalysed synthesis of (1H)-isothiochromenes by oxidative coupling
 of benzylthioethers with internal alkynes.
;
_journal_issue 9
_journal_name_full 'Organic &amp; biomolecular chemistry'
_journal_page_first 2542
_journal_page_last 2547
_journal_paper_doi 10.1039/c8ob03201g
_journal_volume 17
_journal_year 2019
_chemical_formula_sum 'C17 H24 S'
_chemical_formula_weight 260.42
_space_group_IT_number 14
_space_group_name_Hall '-P 2yn'
_space_group_name_H-M_alt 'P 1 21/n 1'
_symmetry_cell_setting monoclinic
_symmetry_space_group_name_Hall '-P 2yn'
_symmetry_space_group_name_H-M 'P 1 21/n 1'
_atom_sites_solution_hydrogens geom
_atom_sites_solution_primary direct
_atom_sites_solution_secondary difmap
_audit_creation_method SHELXL-97
_audit_update_record
;
2017-04-17 deposited with the CCDC.
2019-01-17 downloaded from the CCDC.
;
_cell_angle_alpha 90.00
_cell_angle_beta 95.351(3)
_cell_angle_gamma 90.00
_cell_formula_units_Z 4
_cell_length_a 10.7279(4)
_cell_length_b 9.5705(3)
_cell_length_c 14.6231(5)
_cell_measurement_reflns_used 2324
_cell_measurement_temperature 150(2)
_cell_measurement_theta_max 27.4330
_cell_measurement_theta_min 3.8150
_cell_volume 1494.83(9)
_computing_cell_refinement 'CrysAlisPro 1.171.38.41r (Rigaku OD, 2015)'
_computing_data_collection 'CrysAlisPro 1.171.38.41r (Rigaku OD, 2015)'
_computing_data_reduction 'CrysAlisPro 1.171.38.41r (Rigaku OD, 2015)'
_computing_structure_refinement 'SHELXL-97 (Sheldrick, 1997)'
_computing_structure_solution 'SHELXS-97 (Sheldrick, 1990)'
_diffrn_ambient_temperature 150(2)
_diffrn_detector_area_resol_mean 16.3990
_diffrn_measured_fraction_theta_full 0.9968
_diffrn_measured_fraction_theta_max 0.8918
_diffrn_measurement_device_type 'Xcalibur, Sapphire3'
_diffrn_measurement_method '\w scans'
_diffrn_radiation_monochromator graphite
_diffrn_radiation_source 'fine-focus sealed tube'
_diffrn_radiation_type MoK\a
_diffrn_radiation_wavelength 0.71073
_diffrn_reflns_av_R_equivalents 0.0474
_diffrn_reflns_av_sigmaI/netI 0.0629
_diffrn_reflns_limit_h_max 12
_diffrn_reflns_limit_h_min -14
_diffrn_reflns_limit_k_max 11
_diffrn_reflns_limit_k_min -12
_diffrn_reflns_limit_l_max 17
_diffrn_reflns_limit_l_min -19
_diffrn_reflns_number 11755
_diffrn_reflns_theta_full 24.9737
_diffrn_reflns_theta_max 28.04
_diffrn_reflns_theta_min 3.26
_exptl_absorpt_coefficient_mu 0.199
_exptl_absorpt_correction_T_max 0.9632
_exptl_absorpt_correction_T_min 0.9055
_exptl_absorpt_correction_type multi-scan
_exptl_absorpt_process_details
;
CrysAlisPro 1.171.38.41r (Rigaku Oxford Diffraction, 2015)
Empirical absorption correction using spherical harmonics,
 implemented in SCALE3 ABSPACK scaling algorithm.
;
_exptl_crystal_colour colorless
_exptl_crystal_density_diffrn 1.157
_exptl_crystal_density_method 'not measured'
_exptl_crystal_description block
_exptl_crystal_F_000 568
_exptl_crystal_size_max 0.51
_exptl_crystal_size_mid 0.19
_exptl_crystal_size_min 0.19
_refine_diff_density_max 0.338
_refine_diff_density_min -0.300
_refine_diff_density_rms 0.055
_refine_ls_extinction_method none
_refine_ls_goodness_of_fit_ref 1.030
_refine_ls_hydrogen_treatment mixed
_refine_ls_matrix_type full
_refine_ls_number_parameters 168
_refine_ls_number_reflns 3225
_refine_ls_number_restraints 0
_refine_ls_restrained_S_all 1.030
_refine_ls_R_factor_all 0.0858
_refine_ls_R_factor_gt 0.0506
_refine_ls_shift/su_max 0.000
_refine_ls_shift/su_mean 0.000
_refine_ls_structure_factor_coef Fsqd
_refine_ls_weighting_details 'calc w=1/[\s^2^(Fo^2^)+(0.0456P)^2^+0.6036P] where P=(Fo^2^+2Fc^2^)/3'
_refine_ls_weighting_scheme calc
_refine_ls_wR_factor_gt 0.1040
_refine_ls_wR_factor_ref 0.1243
_reflns_number_gt 2268
_reflns_number_total 3225
_reflns_threshold_expression >2sigma(I)
_cod_data_source_file c8ob03201g2.cif
_cod_data_source_block compound3ba
_cod_depositor_comments 'Adding full bibliography for 7156675.cif.'
_cod_original_sg_symbol_H-M P21/n
_cod_database_code 7156675

loop_
_symmetry_equiv_pos_as_xyz
'x, y, z'
'-x+1/2, y+1/2, -z+1/2'
'-x, -y, -z'
'x-1/2, -y-1/2, z-1/2'

loop_
_atom_site_label
_atom_site_type_symbol
_atom_site_fract_x
_atom_site_fract_y
_atom_site_fract_z
_atom_site_U_iso_or_equiv
_atom_site_adp_type
_atom_site_occupancy
_atom_site_symmetry_multiplicity
_atom_site_calc_flag
_atom_site_refinement_flags
S1 S 0.09748(5) 0.13750(6) 0.15700(4) 0.02872(18) Uani 1 1 d .
C1 C 0.19060(19) 0.1311(2) 0.33590(14) 0.0250(5) Uani 1 1 d .
C2 C 0.2902(2) 0.1808(3) 0.39492(15) 0.0335(6) Uani 1 1 d .
H2A H 0.3192 0.2735 0.3871 0.040 Uiso 1 1 calc R
C3 C 0.3479(2) 0.0993(3) 0.46446(16) 0.0382(6) Uani 1 1 d .
H3A H 0.4163 0.1351 0.5035 0.046 Uiso 1 1 calc R
C4 C 0.3049(2) -0.0353(3) 0.47643(16) 0.0389(6) Uani 1 1 d .
H4A H 0.3416 -0.0913 0.5254 0.047 Uiso 1 1 calc R
C5 C 0.2084(2) -0.0880(2) 0.41714(15) 0.0329(5) Uani 1 1 d .
H5A H 0.1808 -0.1809 0.4257 0.039 Uiso 1 1 calc R
C6 C 0.1499(2) -0.0084(2) 0.34460(14) 0.0259(5) Uani 1 1 d .
C7 C 0.1275(2) 0.2300(2) 0.26545(14) 0.0258(5) Uani 1 1 d .
H7A H 0.1924 0.3015 0.2545 0.031 Uiso 1 1 calc R
C8 C 0.0303(2) -0.0200(2) 0.19209(15) 0.0258(5) Uani 1 1 d .
C9 C 0.0544(2) -0.0728(2) 0.27745(15) 0.0261(5) Uani 1 1 d .
C10 C -0.0529(2) -0.0831(2) 0.11319(15) 0.0310(5) Uani 1 1 d .
H10A H -0.0721 -0.1810 0.1288 0.037 Uiso 1 1 calc R
H10B H -0.0063 -0.0850 0.0579 0.037 Uiso 1 1 calc R
C11 C -0.1760(2) -0.0045(3) 0.09028(17) 0.0389(6) Uani 1 1 d .
H11A H -0.2245 -0.0504 0.0386 0.058 Uiso 1 1 calc R
H11B H -0.1581 0.0921 0.0736 0.058 Uiso 1 1 calc R
H11C H -0.2243 -0.0049 0.1439 0.058 Uiso 1 1 calc R
C12 C -0.0122(2) -0.2024(2) 0.30752(16) 0.0364(6) Uani 1 1 d .
H12A H 0.0511 -0.2721 0.3310 0.044 Uiso 1 1 calc R
H12B H -0.0613 -0.2437 0.2535 0.044 Uiso 1 1 calc R
C13 C -0.0993(2) -0.1729(3) 0.38155(18) 0.0469(7) Uani 1 1 d .
H13A H -0.1382 -0.2603 0.3991 0.070 Uiso 1 1 calc R
H13B H -0.1645 -0.1071 0.3579 0.070 Uiso 1 1 calc R
H13C H -0.0512 -0.1323 0.4354 0.070 Uiso 1 1 calc R
C14 C 0.0147(2) 0.3145(2) 0.29704(15) 0.0288(5) Uani 1 1 d .
C15 C 0.0620(2) 0.4016(2) 0.38155(16) 0.0392(6) Uani 1 1 d .
H15A H -0.0064 0.4597 0.4003 0.059 Uiso 1 1 calc R
H15B H 0.1310 0.4616 0.3662 0.059 Uiso 1 1 calc R
H15C H 0.0915 0.3390 0.4320 0.059 Uiso 1 1 calc R
C16 C -0.0927(2) 0.2211(2) 0.32270(18) 0.0371(6) Uani 1 1 d .
H16A H -0.1589 0.2792 0.3448 0.056 Uiso 1 1 calc R
H16B H -0.0614 0.1559 0.3712 0.056 Uiso 1 1 calc R
H16C H -0.1266 0.1683 0.2685 0.056 Uiso 1 1 calc R
C17 C -0.0342(2) 0.4151(2) 0.22037(16) 0.0380(6) Uani 1 1 d .
H17A H -0.0991 0.4751 0.2424 0.057 Uiso 1 1 calc R
H17B H -0.0696 0.3614 0.1671 0.057 Uiso 1 1 calc R
H17C H 0.0349 0.4731 0.2027 0.057 Uiso 1 1 calc R

loop_
_atom_site_aniso_label
_atom_site_aniso_U_11
_atom_site_aniso_U_22
_atom_site_aniso_U_33
_atom_site_aniso_U_23
_atom_site_aniso_U_13
_atom_site_aniso_U_12
S1 0.0357(3) 0.0283(3) 0.0225(3) 0.0001(2) 0.0039(2) -0.0040(3)
C1 0.0256(11) 0.0286(12) 0.0210(11) -0.0029(10) 0.0035(9) 0.0001(9)
C2 0.0293(12) 0.0388(14) 0.0319(13) -0.0028(11) 0.0007(10) -0.0021(10)
C3 0.0301(13) 0.0537(16) 0.0297(14) -0.0046(12) -0.0030(10) 0.0040(11)
C4 0.0378(14) 0.0509(16) 0.0274(13) 0.0039(12) 0.0002(11) 0.0161(12)
C5 0.0377(14) 0.0320(13) 0.0294(13) 0.0019(10) 0.0054(11) 0.0090(11)
C6 0.0285(12) 0.0283(12) 0.0212(11) -0.0017(9) 0.0046(9) 0.0055(9)
C7 0.0285(12) 0.0254(11) 0.0232(12) -0.0004(9) 0.0010(9) -0.0081(9)
C8 0.0304(12) 0.0212(11) 0.0260(12) -0.0032(9) 0.0036(9) 0.0029(9)
C9 0.0304(12) 0.0191(11) 0.0293(12) -0.0026(9) 0.0051(10) 0.0021(9)
C10 0.0374(13) 0.0269(12) 0.0279(13) -0.0019(10) -0.0003(10) -0.0013(10)
C11 0.0341(14) 0.0397(15) 0.0418(15) -0.0013(12) -0.0031(11) -0.0027(11)
C12 0.0506(15) 0.0235(12) 0.0341(14) 0.0026(10) -0.0012(12) -0.0046(11)
C13 0.0495(16) 0.0463(16) 0.0456(16) 0.0117(13) 0.0090(13) -0.0147(13)
C14 0.0369(13) 0.0227(11) 0.0262(12) 0.0005(10) 0.0007(10) 0.0007(9)
C15 0.0528(16) 0.0299(13) 0.0339(14) -0.0031(11) -0.0010(12) 0.0045(11)
C16 0.0376(14) 0.0265(12) 0.0491(15) -0.0030(11) 0.0140(12) 0.0041(10)
C17 0.0494(16) 0.0303(13) 0.0338(14) 0.0028(11) 0.0003(12) 0.0080(11)

loop_
_atom_type_symbol
_atom_type_description
_atom_type_scat_dispersion_real
_atom_type_scat_dispersion_imag
_atom_type_scat_source
C C 0.0033 0.0016 'International Tables Vol C Tables 4.2.6.8 and 6.1.1.4'
H H 0.0000 0.0000 'International Tables Vol C Tables 4.2.6.8 and 6.1.1.4'
S S 0.1246 0.1234 'International Tables Vol C Tables 4.2.6.8 and 6.1.1.4'

loop_
_geom_angle_atom_site_label_1
_geom_angle_atom_site_label_2
_geom_angle_atom_site_label_3
_geom_angle
C8 S1 C7 101.86(10)
C2 C1 C6 119.5(2)
C2 C1 C7 118.52(19)
C6 C1 C7 121.99(19)
C3 C2 C1 121.9(2)
C3 C2 H2A 119.0
C1 C2 H2A 119.0
C2 C3 C4 119.1(2)
C2 C3 H3A 120.5
C4 C3 H3A 120.5
C5 C4 C3 119.9(2)
C5 C4 H4A 120.0
C3 C4 H4A 120.0
C4 C5 C6 122.1(2)
C4 C5 H5A 118.9
C6 C5 H5A 118.9
C5 C6 C1 117.3(2)
C5 C6 C9 120.4(2)
C1 C6 C9 122.14(19)
C1 C7 C14 115.66(17)
C1 C7 S1 108.74(14)
C14 C7 S1 115.56(15)
C1 C7 H7A 105.3
C14 C7 H7A 105.3
S1 C7 H7A 105.3
C9 C8 C10 127.0(2)
C9 C8 S1 122.69(17)
C10 C8 S1 110.25(15)
C8 C9 C6 121.13(19)
C8 C9 C12 121.3(2)
C6 C9 C12 117.52(19)
C8 C10 C11 113.91(19)
C8 C10 H10A 108.8
C11 C10 H10A 108.8
C8 C10 H10B 108.8
C11 C10 H10B 108.8
H10A C10 H10B 107.7
C10 C11 H11A 109.5
C10 C11 H11B 109.5
H11A C11 H11B 109.5
C10 C11 H11C 109.5
H11A C11 H11C 109.5
H11B C11 H11C 109.5
C9 C12 C13 113.07(19)
C9 C12 H12A 109.0
C13 C12 H12A 109.0
C9 C12 H12B 109.0
C13 C12 H12B 109.0
H12A C12 H12B 107.8
C12 C13 H13A 109.5
C12 C13 H13B 109.5
H13A C13 H13B 109.5
C12 C13 H13C 109.5
H13A C13 H13C 109.5
H13B C13 H13C 109.5
C16 C14 C17 109.4(2)
C16 C14 C15 108.60(18)
C17 C14 C15 108.18(18)
C16 C14 C7 113.06(17)
C17 C14 C7 109.32(18)
C15 C14 C7 108.19(18)
C14 C15 H15A 109.5
C14 C15 H15B 109.5
H15A C15 H15B 109.5
C14 C15 H15C 109.5
H15A C15 H15C 109.5
H15B C15 H15C 109.5
C14 C16 H16A 109.5
C14 C16 H16B 109.5
H16A C16 H16B 109.5
C14 C16 H16C 109.5
H16A C16 H16C 109.5
H16B C16 H16C 109.5
C14 C17 H17A 109.5
C14 C17 H17B 109.5
H17A C17 H17B 109.5
C14 C17 H17C 109.5
H17A C17 H17C 109.5
H17B C17 H17C 109.5

loop_
_geom_bond_atom_site_label_1
_geom_bond_atom_site_label_2
_geom_bond_distance
S1 C8 1.767(2)
S1 C7 1.818(2)
C1 C2 1.393(3)
C1 C6 1.414(3)
C1 C7 1.512(3)
C2 C3 1.382(3)
C2 H2A 0.9500
C3 C4 1.385(3)
C3 H3A 0.9500
C4 C5 1.382(3)
C4 H4A 0.9500
C5 C6 1.405(3)
C5 H5A 0.9500
C6 C9 1.485(3)
C7 C14 1.561(3)
C7 H7A 1.0000
C8 C9 1.349(3)
C8 C10 1.517(3)
C9 C12 1.516(3)
C10 C11 1.530(3)
C10 H10A 0.9900
C10 H10B 0.9900
C11 H11A 0.9800
C11 H11B 0.9800
C11 H11C 0.9800
C12 C13 1.521(3)
C12 H12A 0.9900
C12 H12B 0.9900
C13 H13A 0.9800
C13 H13B 0.9800
C13 H13C 0.9800
C14 C16 1.533(3)
C14 C17 1.533(3)
C14 C15 1.537(3)
C15 H15A 0.9800
C15 H15B 0.9800
C15 H15C 0.9800
C16 H16A 0.9800
C16 H16B 0.9800
C16 H16C 0.9800
C17 H17A 0.9800
C17 H17B 0.9800
C17 H17C 0.9800

loop_
_geom_torsion_atom_site_label_1
_geom_torsion_atom_site_label_2
_geom_torsion_atom_site_label_3
_geom_torsion_atom_site_label_4
_geom_torsion
C6 C1 C2 C3 -2.5(3)
C7 C1 C2 C3 176.2(2)
C1 C2 C3 C4 -0.6(3)
C2 C3 C4 C5 2.3(3)
C3 C4 C5 C6 -1.0(3)
C4 C5 C6 C1 -2.1(3)
C4 C5 C6 C9 174.5(2)
C2 C1 C6 C5 3.7(3)
C7 C1 C6 C5 -174.92(19)
C2 C1 C6 C9 -172.83(19)
C7 C1 C6 C9 8.5(3)
C2 C1 C7 C14 -90.3(2)
C6 C1 C7 C14 88.4(2)
C2 C1 C7 S1 137.79(17)
C6 C1 C7 S1 -43.5(2)
C8 S1 C7 C1 47.28(16)
C8 S1 C7 C14 -84.72(17)
C7 S1 C8 C9 -26.3(2)
C7 S1 C8 C10 154.65(15)
C10 C8 C9 C6 172.5(2)
S1 C8 C9 C6 -6.4(3)
C10 C8 C9 C12 -5.7(3)
S1 C8 C9 C12 175.39(16)
C5 C6 C9 C8 -155.8(2)
C1 C6 C9 C8 20.7(3)
C5 C6 C9 C12 22.5(3)
C1 C6 C9 C12 -161.00(19)
C9 C8 C10 C11 108.4(3)
S1 C8 C10 C11 -72.6(2)
C8 C9 C12 C13 -113.0(2)
C6 C9 C12 C13 68.6(3)
C1 C7 C14 C16 -61.0(2)
S1 C7 C14 C16 67.7(2)
C1 C7 C14 C17 176.92(18)
S1 C7 C14 C17 -54.4(2)
C1 C7 C14 C15 59.3(2)
S1 C7 C14 C15 -172.00(15)
